data_4077040
loop_
_publ_author_name
'Chiffre, J\'er\^ome'
'Coppel, Yannick'
'Balavoine, Gilbert G. A.'
'Daran, Jean-Claude'
'Manoury, Eric'

_publ_section_title
;
 Selective Functionalization of Chiral Ferrocenyl Acetals. Easy Access to
 Various Tri- and Tetrasubstituted Ferrocenes with Controlled Geometry
;
_journal_issue 21
_journal_name_full Organometallics
_journal_page_first 4552
_journal_paper_doi 10.1021/om020462g
_journal_volume 21
_journal_year 2002
_chemical_compound_source 'synthesis as described'
_chemical_formula_moiety 'C40 H38 Fe1 O3 P2'
_chemical_formula_structural 'C40 H38 FE O3 P2'
_chemical_formula_sum 'C40 H38 Fe O3 P2'
_chemical_formula_weight 684.49
_chemical_name_systematic
;
 ?
;
_space_group_IT_number 19
_symmetry_cell_setting orthorhombic
_symmetry_Int_Tables_number 19
_symmetry_space_group_name_Hall 'P 2ac 2ab'
_symmetry_space_group_name_H-M 'P 21 21 21'
_atom_sites_solution_hydrogens geom
_atom_sites_solution_primary direct
_atom_sites_solution_secondary difmap
_audit_creation_method SHELXL-97
_cell_angle_alpha 90.00
_cell_angle_beta 90.00
_cell_angle_gamma 90.00
_cell_formula_units_Z 4
_cell_length_a 10.0638(9)
_cell_length_b 14.8937(13)
_cell_length_c 22.594(2)
_cell_measurement_reflns_used 8000
_cell_measurement_temperature 180(2)
_cell_measurement_theta_max 26.08
_cell_measurement_theta_min 2.22
_cell_volume 3386.6(5)
_computing_cell_refinement 'IPDS software (Stoe, 1996)'
_computing_data_collection 'IPDS software (Stoe, 1996)'
_computing_data_reduction 'XRED (Stoe, 1.08, 1996)'
_computing_molecular_graphics 'ORTEP-3( Farrugia,1997)'
_computing_publication_material 'WINGX (Farrugia, 1999)'
_computing_structure_refinement 'SHELXL-97 (Sheldrick, 1997)'
_computing_structure_solution 'SIR97 (Altomare, et al.,1999)'
_diffrn_ambient_temperature 180(2)
_diffrn_measured_fraction_theta_full 0.989
_diffrn_measured_fraction_theta_max 0.989
_diffrn_measurement_device_type 'Stoe IPDS'
_diffrn_measurement_method \f
_diffrn_radiation_monochromator graphite
_diffrn_radiation_source 'fine-focus sealed tube'
_diffrn_radiation_type MoK\a
_diffrn_radiation_wavelength 0.71073
_diffrn_reflns_av_R_equivalents 0.1103
_diffrn_reflns_av_sigmaI/netI 0.0755
_diffrn_reflns_limit_h_max 12
_diffrn_reflns_limit_h_min -12
_diffrn_reflns_limit_k_max 18
_diffrn_reflns_limit_k_min -18
_diffrn_reflns_limit_l_max 27
_diffrn_reflns_limit_l_min -27
_diffrn_reflns_number 33401
_diffrn_reflns_theta_full 26.08
_diffrn_reflns_theta_max 26.08
_diffrn_reflns_theta_min 2.22
_diffrn_standards_decay_% <0.1
_diffrn_standards_interval_count 0
_diffrn_standards_interval_time 0
_diffrn_standards_number 0
_exptl_absorpt_coefficient_mu 0.578
_exptl_absorpt_correction_T_max 0.7723
_exptl_absorpt_correction_T_min 0.3558
_exptl_absorpt_correction_type refdel
_exptl_absorpt_process_details
;
Sheldrick, G.M. (anon) SHELX97 Release 97-2 (1998)
I/sigma threshold for reflections     =   5.000
Delta(U)/lambda**2                    =   0.000
Highest even order spherical harmonic =       6
Highest odd  order spherical harmonic =       3
;
_exptl_crystal_colour orange
_exptl_crystal_density_diffrn 1.343
_exptl_crystal_density_method 'not measured'
_exptl_crystal_description box
_exptl_crystal_F_000 1432
_exptl_crystal_size_max 0.44
_exptl_crystal_size_mid 0.16
_exptl_crystal_size_min 0.16
_refine_diff_density_max 0.634
_refine_diff_density_min -0.422
_refine_diff_density_rms 0.076
_refine_ls_abs_structure_details 'Flack H D (1983), Acta Cryst. A39, 876-881'
_refine_ls_abs_structure_Flack 0.02(2)
_refine_ls_extinction_method none
_refine_ls_goodness_of_fit_ref 1.106
_refine_ls_hydrogen_treatment mixed
_refine_ls_matrix_type full
_refine_ls_number_parameters 416
_refine_ls_number_reflns 6639
_refine_ls_number_restraints 458
_refine_ls_restrained_S_all 1.074
_refine_ls_R_factor_all 0.0904
_refine_ls_R_factor_gt 0.0595
_refine_ls_shift/su_max 0.087
_refine_ls_shift/su_mean 0.005
_refine_ls_structure_factor_coef Fsqd
_refine_ls_weighting_details 'calc w=1/[\s^2^(Fo^2^)+(0.0219P)^2^+4.3409P] where P=(Fo^2^+2Fc^2^)/3'
_refine_ls_weighting_scheme calc
_refine_ls_wR_factor_gt 0.1033
_refine_ls_wR_factor_ref 0.1133
_reflns_number_gt 5044
_reflns_number_total 6639
_reflns_threshold_expression >2\s(I)
_cod_data_source_file om020462g.cif
_cod_data_source_block 2g
_cod_original_cell_volume 3386.5(5)
_cod_original_formula_sum 'C40 H38 Fe1 O3 P2'
_cod_database_code 4077040
_exptl_absorpt_factor_mur 0.097
_exptl_absorpt_rmerge_before 0.0500
_exptl_absorpt_rmerge_after 0.0458

loop_
_symmetry_equiv_pos_as_xyz
'x, y, z'
'x+1/2, -y+1/2, -z'
'-x, y+1/2, -z+1/2'
'-x+1/2, -y, z+1/2'

loop_
_atom_site_label
_atom_site_type_symbol
_atom_site_fract_x
_atom_site_fract_y
_atom_site_fract_z
_atom_site_U_iso_or_equiv
_atom_site_adp_type
_atom_site_occupancy
_atom_site_symmetry_multiplicity
_atom_site_calc_flag
_atom_site_refinement_flags
Fe1 Fe 0.14248(6) -0.00364(5) 0.79258(3) 0.02383(14) Uani 1 1 d U
C1 C -0.0306(4) 0.0214(3) 0.7515(2) 0.0213(9) Uani 1 1 d U
C2 C -0.0413(4) 0.0453(3) 0.8132(2) 0.0225(9) Uani 1 1 d U
C3 C 0.0577(5) 0.1119(3) 0.8246(2) 0.0282(10) Uani 1 1 d U
H3 H 0.0749 0.1396 0.8617 0.034 Uiso 1 1 calc R
C4 C 0.1261(5) 0.1294(3) 0.77046(19) 0.0250(9) Uani 1 1 d U
H4 H 0.1966 0.1712 0.7658 0.030 Uiso 1 1 calc R
C5 C 0.0728(4) 0.0745(3) 0.72442(19) 0.0227(9) Uani 1 1 d U
C6 C 0.1812(5) -0.1377(3) 0.7803(2) 0.0338(11) Uani 1 1 d U
H6 H 0.1281 -0.1790 0.7587 0.041 Uiso 1 1 calc R
C7 C 0.2863(5) -0.0847(3) 0.7574(2) 0.0338(11) Uani 1 1 d U
H7 H 0.3158 -0.0841 0.7175 0.041 Uiso 1 1 calc R
C8 C 0.3397(5) -0.0329(3) 0.8043(2) 0.0398(12) Uani 1 1 d U
H8 H 0.4114 0.0084 0.8015 0.048 Uiso 1 1 calc R
C9 C 0.2660(5) -0.0539(4) 0.8564(2) 0.0402(12) Uani 1 1 d U
H9 H 0.2797 -0.0289 0.8946 0.048 Uiso 1 1 calc R
C10 C 0.1701(5) -0.1178(3) 0.8413(2) 0.0394(12) Uani 1 1 d U
H10 H 0.1075 -0.1437 0.8678 0.047 Uiso 1 1 calc R
O1 O -0.2480(3) -0.0096(3) 0.72112(18) 0.0481(10) Uani 1 1 d U
O2 O -0.0701(3) -0.0663(2) 0.66705(14) 0.0330(8) Uani 1 1 d U
C11 C -0.1186(4) -0.0469(3) 0.72300(19) 0.0251(10) Uani 1 1 d U
H11 H -0.1196 -0.1028 0.7475 0.030 Uiso 1 1 calc R
C12 C -0.3365(5) -0.0716(4) 0.6950(4) 0.0652(19) Uani 1 1 d U
H12A H -0.4274 -0.0463 0.6947 0.078 Uiso 1 1 calc R
H12B H -0.3379 -0.1277 0.7186 0.078 Uiso 1 1 calc R
C13 C -0.2952(7) -0.0916(4) 0.6346(3) 0.0666(19) Uani 1 1 d U
H13A H -0.2995 -0.0365 0.6102 0.080 Uiso 1 1 calc R
H13B H -0.3557 -0.1368 0.6170 0.080 Uiso 1 1 calc R
C14 C -0.1525(7) -0.1280(3) 0.6353(2) 0.0469(13) Uani 1 1 d U
H14 H -0.1511 -0.1876 0.6557 0.056 Uiso 1 1 calc R
C141 C -0.1007(10) -0.1383(5) 0.5748(3) 0.080(2) Uani 1 1 d U
H14A H -0.1747 -0.1569 0.5487 0.096 Uiso 1 1 calc R
H14B H -0.0691 -0.0791 0.5608 0.096 Uiso 1 1 calc R
O3 O -0.0001(7) -0.1986(4) 0.5690(3) 0.0960(19) Uani 1 1 d U
C142 C 0.1203(10) -0.1758(6) 0.5877(4) 0.112(4) Uani 1 1 d U
H14C H 0.1875 -0.2052 0.5631 0.168 Uiso 1 1 calc R
H14D H 0.1314 -0.1946 0.6290 0.168 Uiso 1 1 calc R
H14E H 0.1309 -0.1105 0.5849 0.168 Uiso 1 1 calc R
P2 P -0.15387(12) -0.01101(9) 0.86423(5) 0.0282(3) Uani 1 1 d U
C211 C -0.2909(5) 0.0685(3) 0.8707(2) 0.0314(11) Uani 1 1 d U
C212 C -0.3844(5) 0.0529(4) 0.9153(2) 0.0376(12) Uani 1 1 d U
H212 H -0.3703 0.0052 0.9425 0.045 Uiso 1 1 calc R
C213 C -0.4976(6) 0.1059(5) 0.9205(3) 0.0545(16) Uani 1 1 d U
H213 H -0.5587 0.0960 0.9519 0.065 Uiso 1 1 calc R
C214 C -0.5202(6) 0.1729(5) 0.8799(3) 0.0549(17) Uani 1 1 d U
H214 H -0.5981 0.2086 0.8830 0.066 Uiso 1 1 calc R
C215 C -0.4323(6) 0.1888(4) 0.8351(3) 0.0488(15) Uani 1 1 d U
H215 H -0.4490 0.2352 0.8072 0.059 Uiso 1 1 calc R
C216 C -0.3176(5) 0.1364(4) 0.8304(3) 0.0425(14) Uani 1 1 d U
H216 H -0.2568 0.1476 0.7991 0.051 Uiso 1 1 calc R
C221 C -0.0708(4) 0.0062(4) 0.93535(19) 0.0289(9) Uani 1 1 d U
C222 C -0.0440(5) 0.0897(4) 0.9598(2) 0.0332(12) Uani 1 1 d U
H222 H -0.0759 0.1422 0.9406 0.040 Uiso 1 1 calc R
C223 C 0.0279(6) 0.0979(4) 1.0113(2) 0.0389(13) Uani 1 1 d U
H223 H 0.0476 0.1557 1.0268 0.047 Uiso 1 1 calc R
C224 C 0.0714(5) 0.0218(4) 1.0404(2) 0.0440(14) Uani 1 1 d U
H224 H 0.1223 0.0272 1.0756 0.053 Uiso 1 1 calc R
C225 C 0.0412(5) -0.0618(4) 1.0184(3) 0.0431(14) Uani 1 1 d U
H225 H 0.0691 -0.1140 1.0393 0.052 Uiso 1 1 calc R
C226 C -0.0288(5) -0.0706(4) 0.9667(2) 0.0354(12) Uani 1 1 d U
H226 H -0.0491 -0.1287 0.9519 0.042 Uiso 1 1 calc R
P5 P 0.14455(12) 0.06269(7) 0.65067(5) 0.0228(2) Uani 1 1 d U
C511 C 0.2809(4) 0.1437(3) 0.6572(2) 0.0225(9) Uani 1 1 d U
C512 C 0.2708(5) 0.2362(3) 0.6494(2) 0.0290(10) Uani 1 1 d U
H512 H 0.1872 0.2621 0.6400 0.035 Uiso 1 1 calc R
C513 C 0.3825(5) 0.2909(3) 0.6552(2) 0.0340(12) Uani 1 1 d U
H513 H 0.3747 0.3540 0.6498 0.041 Uiso 1 1 calc R
C514 C 0.5056(5) 0.2533(3) 0.6688(2) 0.0364(12) Uani 1 1 d U
H514 H 0.5818 0.2906 0.6725 0.044 Uiso 1 1 calc R
C515 C 0.5164(5) 0.1624(4) 0.6771(2) 0.0346(12) Uani 1 1 d U
H515 H 0.5999 0.1364 0.6866 0.042 Uiso 1 1 calc R
C516 C 0.4048(4) 0.1086(3) 0.6714(2) 0.0292(11) Uani 1 1 d U
H516 H 0.4133 0.0458 0.6773 0.035 Uiso 1 1 calc R
C521 C 0.0308(5) 0.1210(3) 0.6007(2) 0.0248(10) Uani 1 1 d U
C526 C -0.0989(5) 0.1462(3) 0.6148(2) 0.0334(12) Uani 1 1 d U
H526 H -0.1305 0.1395 0.6542 0.040 Uiso 1 1 calc R
C525 C -0.1815(5) 0.1810(4) 0.5718(3) 0.0404(13) Uani 1 1 d U
H525 H -0.2694 0.1982 0.5821 0.048 Uiso 1 1 calc R
C524 C -0.1393(6) 0.1914(3) 0.5142(2) 0.0397(12) Uani 1 1 d U
H524 H -0.1975 0.2149 0.4850 0.048 Uiso 1 1 calc R
C523 C -0.0095(6) 0.1667(4) 0.4994(2) 0.0424(13) Uani 1 1 d U
H523 H 0.0221 0.1741 0.4601 0.051 Uiso 1 1 calc R
C522 C 0.0724(5) 0.1313(3) 0.5426(2) 0.0361(12) Uani 1 1 d U
H522 H 0.1600 0.1136 0.5322 0.043 Uiso 1 1 calc R

loop_
_atom_site_aniso_label
_atom_site_aniso_U_11
_atom_site_aniso_U_22
_atom_site_aniso_U_33
_atom_site_aniso_U_23
_atom_site_aniso_U_13
_atom_site_aniso_U_12
Fe1 0.0201(3) 0.0270(3) 0.0244(3) 0.0037(3) -0.0011(3) 0.0009(4)
C1 0.0190(19) 0.018(2) 0.027(2) 0.0028(16) 0.0001(16) 0.0014(16)
C2 0.020(2) 0.026(2) 0.021(2) 0.0034(18) 0.0004(16) 0.0033(17)
C3 0.032(2) 0.030(2) 0.022(2) 0.0030(19) 0.001(2) 0.0004(19)
C4 0.027(2) 0.0219(19) 0.026(2) -0.0008(17) -0.001(2) -0.0049(19)
C5 0.022(2) 0.020(2) 0.026(2) 0.0017(16) -0.0011(17) 0.0010(18)
C6 0.028(3) 0.029(2) 0.045(3) 0.008(2) -0.001(2) 0.0075(19)
C7 0.024(2) 0.039(3) 0.038(3) 0.007(2) 0.002(2) 0.011(2)
C8 0.022(2) 0.047(3) 0.050(3) 0.005(2) -0.004(2) 0.006(2)
C9 0.037(3) 0.052(3) 0.031(3) 0.004(2) -0.006(2) 0.017(2)
C10 0.032(3) 0.041(3) 0.045(3) 0.018(2) 0.008(2) 0.013(2)
O1 0.0182(14) 0.0357(19) 0.090(3) -0.006(2) -0.0104(16) 0.0031(17)
O2 0.0372(18) 0.0341(18) 0.0278(18) -0.0034(15) 0.0001(15) -0.0144(16)
C11 0.021(2) 0.031(2) 0.023(2) 0.0016(18) -0.0042(18) 0.0025(19)
C12 0.025(3) 0.047(3) 0.124(6) -0.006(4) -0.034(3) -0.001(3)
C13 0.066(4) 0.047(4) 0.087(5) 0.017(3) -0.060(3) -0.018(3)
C14 0.067(3) 0.031(3) 0.043(3) -0.001(2) -0.014(3) -0.028(3)
C141 0.130(6) 0.056(4) 0.054(4) -0.014(3) -0.002(4) -0.024(4)
O3 0.122(5) 0.066(4) 0.099(5) -0.027(3) 0.039(4) -0.030(3)
C142 0.131(7) 0.094(6) 0.109(7) -0.053(5) -0.059(7) 0.042(6)
P2 0.0244(5) 0.0313(6) 0.0290(6) 0.0044(5) 0.0050(5) 0.0018(7)
C211 0.028(2) 0.036(3) 0.030(3) -0.007(2) -0.001(2) 0.004(2)
C212 0.033(3) 0.049(3) 0.031(3) -0.007(2) 0.006(2) 0.000(2)
C213 0.033(3) 0.079(5) 0.051(4) -0.013(3) 0.009(3) 0.005(3)
C214 0.042(3) 0.071(4) 0.051(4) -0.027(3) -0.009(3) 0.023(3)
C215 0.053(4) 0.052(3) 0.041(3) -0.002(3) -0.010(3) 0.020(3)
C216 0.040(3) 0.042(3) 0.046(3) 0.007(2) 0.004(2) 0.007(2)
C221 0.024(2) 0.035(3) 0.027(2) 0.005(2) 0.0050(17) 0.003(3)
C222 0.034(3) 0.040(3) 0.025(3) 0.008(2) 0.004(2) 0.006(2)
C223 0.042(3) 0.043(3) 0.031(3) -0.001(2) 0.004(2) 0.002(3)
C224 0.038(3) 0.062(4) 0.032(3) 0.005(2) -0.003(2) 0.003(3)
C225 0.039(3) 0.050(3) 0.039(3) 0.014(3) 0.002(3) 0.009(3)
C226 0.038(3) 0.035(3) 0.033(3) 0.009(2) 0.012(2) 0.007(2)
P5 0.0199(5) 0.0253(5) 0.0231(6) -0.0011(4) 0.0008(5) -0.0036(6)
C511 0.021(2) 0.028(2) 0.019(2) -0.0021(19) 0.0036(18) -0.0013(18)
C512 0.024(2) 0.033(2) 0.030(3) 0.004(2) 0.003(2) -0.004(2)
C513 0.031(3) 0.027(2) 0.045(3) -0.001(2) 0.000(2) -0.006(2)
C514 0.031(3) 0.044(3) 0.034(3) -0.002(2) -0.001(2) -0.009(2)
C515 0.021(2) 0.053(3) 0.030(3) -0.001(2) -0.003(2) -0.001(2)
C516 0.026(2) 0.030(2) 0.032(3) 0.001(2) 0.002(2) -0.0039(19)
C521 0.026(2) 0.021(2) 0.027(2) -0.0015(19) -0.0013(19) -0.0078(19)
C526 0.031(3) 0.041(3) 0.029(3) 0.002(2) -0.005(2) 0.006(2)
C525 0.033(3) 0.043(3) 0.046(3) 0.005(3) -0.006(2) 0.007(2)
C524 0.043(3) 0.038(3) 0.038(3) 0.005(2) -0.018(3) -0.001(3)
C523 0.042(3) 0.055(4) 0.030(3) 0.008(3) -0.001(2) -0.009(3)
C522 0.029(3) 0.044(3) 0.036(3) 0.007(2) 0.001(2) -0.005(2)

loop_
_atom_type_symbol
_atom_type_description
_atom_type_scat_dispersion_real
_atom_type_scat_dispersion_imag
_atom_type_scat_source
C C 0.0033 0.0016 'International Tables Vol C Tables 4.2.6.8 and 6.1.1.4'
H H 0.0000 0.0000 'International Tables Vol C Tables 4.2.6.8 and 6.1.1.4'
O O 0.0106 0.0060 'International Tables Vol C Tables 4.2.6.8 and 6.1.1.4'
P P 0.1023 0.0942 'International Tables Vol C Tables 4.2.6.8 and 6.1.1.4'
Fe Fe 0.3463 0.8444 'International Tables Vol C Tables 4.2.6.8 and 6.1.1.4'

loop_
_geom_angle_atom_site_label_1
_geom_angle_atom_site_label_2
_geom_angle_atom_site_label_3
_geom_angle
C1 Fe1 C2 41.72(18)
C1 Fe1 C9 157.0(2)
C2 Fe1 C9 121.3(2)
C1 Fe1 C10 121.41(19)
C2 Fe1 C10 107.28(19)
C9 Fe1 C10 40.0(2)
C1 Fe1 C7 122.95(19)
C2 Fe1 C7 160.1(2)
C9 Fe1 C7 68.2(2)
C10 Fe1 C7 67.8(2)
C1 Fe1 C8 159.9(2)
C2 Fe1 C8 157.5(2)
C9 Fe1 C8 40.8(2)
C10 Fe1 C8 67.8(2)
C7 Fe1 C8 40.5(2)
C1 Fe1 C4 68.78(18)
C2 Fe1 C4 68.76(18)
C9 Fe1 C4 125.1(2)
C10 Fe1 C4 161.1(2)
C7 Fe1 C4 122.18(19)
C8 Fe1 C4 108.3(2)
C1 Fe1 C3 69.30(18)
C2 Fe1 C3 40.83(18)
C9 Fe1 C3 108.1(2)
C10 Fe1 C3 124.3(2)
C7 Fe1 C3 157.8(2)
C8 Fe1 C3 122.4(2)
C4 Fe1 C3 40.76(18)
C1 Fe1 C5 41.59(17)
C2 Fe1 C5 70.08(17)
C9 Fe1 C5 160.6(2)
C10 Fe1 C5 157.1(2)
C7 Fe1 C5 106.55(19)
C8 Fe1 C5 123.2(2)
C4 Fe1 C5 40.72(17)
C3 Fe1 C5 69.37(18)
C1 Fe1 C6 106.45(19)
C2 Fe1 C6 123.37(19)
C9 Fe1 C6 67.9(2)
C10 Fe1 C6 40.4(2)
C7 Fe1 C6 40.48(19)
C8 Fe1 C6 68.1(2)
C4 Fe1 C6 157.28(18)
C3 Fe1 C6 160.32(19)
C5 Fe1 C6 120.99(19)
C5 C1 C2 109.2(4)
C5 C1 C11 128.1(4)
C2 C1 C11 122.7(4)
C5 C1 Fe1 70.9(2)
C2 C1 Fe1 70.4(3)
C11 C1 Fe1 125.9(3)
C3 C2 C1 107.1(4)
C3 C2 P2 129.7(3)
C1 C2 P2 123.0(3)
C3 C2 Fe1 70.0(3)
C1 C2 Fe1 67.9(2)
P2 C2 Fe1 122.9(2)
C2 C3 C4 107.9(4)
C2 C3 Fe1 69.2(3)
C4 C3 Fe1 69.5(3)
C3 C4 C5 109.8(4)
C3 C4 Fe1 69.7(3)
C5 C4 Fe1 69.8(2)
C4 C5 C1 106.0(4)
C4 C5 P5 124.9(3)
C1 C5 P5 128.3(3)
C4 C5 Fe1 69.5(2)
C1 C5 Fe1 67.5(2)
P5 C5 Fe1 119.7(2)
C10 C6 C7 107.3(5)
C10 C6 Fe1 69.5(3)
C7 C6 Fe1 69.5(3)
C8 C7 C6 108.3(5)
C8 C7 Fe1 69.9(3)
C6 C7 Fe1 70.1(3)
C7 C8 C9 107.5(5)
C7 C8 Fe1 69.6(3)
C9 C8 Fe1 69.5(3)
C10 C9 C8 107.9(5)
C10 C9 Fe1 70.0(3)
C8 C9 Fe1 69.7(3)
C9 C10 C6 109.0(5)
C9 C10 Fe1 70.0(3)
C6 C10 Fe1 70.1(3)
C12 O1 C11 109.7(4)
C11 O2 C14 112.7(4)
O2 C11 O1 112.2(4)
O2 C11 C1 109.0(4)
O1 C11 C1 106.9(4)
O1 C12 C13 110.2(5)
C12 C13 C14 109.2(5)
O2 C14 C141 109.1(5)
O2 C14 C13 108.7(5)
C141 C14 C13 111.0(6)
O3 C141 C14 115.0(7)
C142 O3 C141 118.6(6)
C211 P2 C2 102.8(2)
C211 P2 C221 100.6(2)
C2 P2 C221 101.9(2)
C216 C211 C212 117.6(5)
C216 C211 P2 124.6(4)
C212 C211 P2 117.3(4)
C213 C212 C211 121.2(5)
C214 C213 C212 119.3(6)
C215 C214 C213 121.0(6)
C214 C215 C216 119.6(6)
C211 C216 C215 121.2(5)
C222 C221 C226 118.0(4)
C222 C221 P2 124.3(4)
C226 C221 P2 117.7(4)
C223 C222 C221 121.2(5)
C222 C223 C224 119.7(5)
C225 C224 C223 120.2(5)
C226 C225 C224 120.5(6)
C225 C226 C221 120.4(6)
C5 P5 C521 105.7(2)
C5 P5 C511 99.2(2)
C521 P5 C511 101.9(2)
C516 C511 C512 117.9(4)
C516 C511 P5 116.3(3)
C512 C511 P5 125.9(3)
C511 C512 C513 120.5(4)
C514 C513 C512 120.1(4)
C515 C514 C513 119.9(5)
C514 C515 C516 119.6(5)
C515 C516 C511 122.1(5)
C522 C521 C526 117.9(5)
C522 C521 P5 116.7(4)
C526 C521 P5 125.0(4)
C525 C526 C521 120.3(5)
C526 C525 C524 121.4(5)
C525 C524 C523 119.0(5)
C522 C523 C524 119.2(5)
C523 C522 C521 122.1(5)

loop_
_geom_bond_atom_site_label_1
_geom_bond_atom_site_label_2
_geom_bond_distance
Fe1 C1 2.008(4)
Fe1 C2 2.042(4)
Fe1 C9 2.045(5)
Fe1 C10 2.045(5)
Fe1 C7 2.046(5)
Fe1 C8 2.049(5)
Fe1 C4 2.050(4)
Fe1 C3 2.052(5)
Fe1 C5 2.054(4)
Fe1 C6 2.054(5)
C1 C5 1.443(6)
C1 C2 1.442(6)
C1 C11 1.496(6)
C2 C3 1.428(6)
C2 P2 1.821(4)
C3 C4 1.429(6)
C4 C5 1.428(6)
C5 P5 1.825(4)
C6 C10 1.414(7)
C6 C7 1.418(7)
C7 C8 1.416(7)
C8 C9 1.426(7)
C9 C10 1.398(8)
O1 C12 1.412(6)
O1 C11 1.415(5)
O2 C11 1.386(5)
O2 C14 1.431(6)
C12 C13 1.456(10)
C13 C14 1.536(9)
C14 C141 1.471(9)
C141 O3 1.360(10)
O3 C142 1.328(10)
P2 C211 1.824(5)
P2 C221 1.829(4)
C211 C216 1.386(7)
C211 C212 1.398(7)
C212 C213 1.392(7)
C213 C214 1.375(9)
C214 C215 1.365(9)
C215 C216 1.397(8)
C221 C222 1.388(7)
C221 C226 1.410(7)
C222 C223 1.376(8)
C223 C224 1.382(7)
C224 C225 1.374(8)
C225 C226 1.371(8)
P5 C521 1.827(5)
P5 C511 1.834(4)
C511 C516 1.389(6)
C511 C512 1.391(6)
C512 C513 1.396(6)
C513 C514 1.394(7)
C514 C515 1.372(7)
C515 C516 1.385(7)
C521 C522 1.386(7)
C521 C526 1.395(7)
C526 C525 1.380(7)
C525 C524 1.377(7)
C524 C523 1.397(8)
C523 C522 1.383(7)
